data_7704484
loop_
_publ_author_name
'Bortoluzzi, Marco'
'Castro, Jes\'us'
'Gobbo, Alberto'
'Ferraro, Valentina'
'Pietrobon, Luca'

_publ_section_title
;
 Light harvesting indolyl-substituted phosphoramide ligand for the
 enhancement of Mn(ii) luminescence.
;
_journal_issue 22
_journal_name_full 'Dalton transactions (Cambridge, England : 2003)'
_journal_page_first 7525
_journal_page_last 7534
_journal_paper_doi 10.1039/d0dt01659d
_journal_volume 49
_journal_year 2020
_chemical_formula_moiety 'C24 H36 I2 Mn N6 O2 P2'
_chemical_formula_sum 'C24 H36 I2 Mn N6 O2 P2'
_chemical_formula_weight 811.27
_space_group_crystal_system monoclinic
_space_group_IT_number 14
_space_group_name_Hall '-P 2yn'
_space_group_name_H-M_alt 'P 1 21/n 1'
_atom_sites_solution_hydrogens geom
_atom_sites_solution_primary 'SHELXT 2018/2 (Sheldrick, 2018)'
_audit_creation_method SHELXL-2018/3
_audit_update_record
;
2019-12-20 deposited with the CCDC.	2020-05-20 downloaded from the CCDC.
;
_cell_angle_alpha 90
_cell_angle_beta 100.640(2)
_cell_angle_gamma 90
_cell_formula_units_Z 4
_cell_length_a 10.6662(7)
_cell_length_b 15.8451(12)
_cell_length_c 19.6427(15)
_cell_measurement_reflns_used 9751
_cell_measurement_temperature 100(2)
_cell_measurement_theta_max 28.38
_cell_measurement_theta_min 2.33
_cell_volume 3262.7(4)
_computing_cell_refinement 'Bruker SAINT'
_computing_data_collection 'Bruker APEX3'
_computing_data_reduction 'Bruker SAINT'
_computing_molecular_graphics 'Ortep-3 for Windows (Farrugia, 1997)'
_computing_publication_material 'SHELXL-2018/3 (Sheldrick, 2018)'
_computing_structure_refinement 'SHELXL-2018/3 (Sheldrick, 2018)'
_computing_structure_solution 'SHELXT 2018/2 (Sheldrick, 2018)'
_diffrn_ambient_temperature 100(2)
_diffrn_measured_fraction_theta_full 0.999
_diffrn_measured_fraction_theta_max 0.998
_diffrn_measurement_device_type 'Bruker D8 Venture Photon 100 CMOS'
_diffrn_measurement_method '\f and \w scans'
_diffrn_radiation_monochromator 'Incoatec HeliosTM multilayer optics'
_diffrn_radiation_source 'Incoatec high brillance I\muS microsource'
_diffrn_radiation_type MoK\a
_diffrn_radiation_wavelength 0.71073
_diffrn_reflns_av_R_equivalents 0.0373
_diffrn_reflns_av_unetI/netI 0.0232
_diffrn_reflns_Laue_measured_fraction_full 0.999
_diffrn_reflns_Laue_measured_fraction_max 0.998
_diffrn_reflns_limit_h_max 12
_diffrn_reflns_limit_h_min -14
_diffrn_reflns_limit_k_max 21
_diffrn_reflns_limit_k_min -20
_diffrn_reflns_limit_l_max 26
_diffrn_reflns_limit_l_min -25
_diffrn_reflns_number 56685
_diffrn_reflns_point_group_measured_fraction_full 0.999
_diffrn_reflns_point_group_measured_fraction_max 0.998
_diffrn_reflns_theta_full 25.242
_diffrn_reflns_theta_max 28.377
_diffrn_reflns_theta_min 2.330
_exptl_absorpt_coefficient_mu 2.425
_exptl_absorpt_correction_T_max 0.7457
_exptl_absorpt_correction_T_min 0.5669
_exptl_absorpt_correction_type multi-scan
_exptl_absorpt_process_details 'SADABS-2016/2 (Bruker AXS Inc.)'
_exptl_crystal_colour green
_exptl_crystal_density_diffrn 1.652
_exptl_crystal_description prism
_exptl_crystal_F_000 1596
_exptl_crystal_size_max 0.235
_exptl_crystal_size_mid 0.226
_exptl_crystal_size_min 0.169
_refine_diff_density_max 0.742
_refine_diff_density_min -1.000
_refine_diff_density_rms 0.090
_refine_ls_extinction_method none
_refine_ls_goodness_of_fit_ref 1.090
_refine_ls_hydrogen_treatment constr
_refine_ls_matrix_type full
_refine_ls_number_parameters 342
_refine_ls_number_reflns 8153
_refine_ls_number_restraints 0
_refine_ls_restrained_S_all 1.090
_refine_ls_R_factor_all 0.0280
_refine_ls_R_factor_gt 0.0234
_refine_ls_shift/su_max 0.002
_refine_ls_shift/su_mean 0.000
_refine_ls_structure_factor_coef Fsqd
_refine_ls_weighting_details 'w=1/[\s^2^(Fo^2^)+(0.0178P)^2^+3.6657P] where P=(Fo^2^+2Fc^2^)/3'
_refine_ls_weighting_scheme calc
_refine_ls_wR_factor_gt 0.0509
_refine_ls_wR_factor_ref 0.0522
_reflns_Friedel_coverage 0.000
_reflns_number_gt 7437
_reflns_number_total 8153
_reflns_threshold_expression 'I > 2\s(I)'
_cod_data_source_file d0dt01659d3.cif
_cod_data_source_block 32061203_0m_a
_cod_depositor_comments 'Adding full bibliography for 7704484--7704486.cif.'
_cod_original_sg_symbol_H-M 'P 21/n'
_cod_database_code 7704484
_shelx_shelxl_version_number 2018/3
_shelx_space_group_comment
;
The symmetry employed for this shelxl refinement is uniquely defined
by the following loop, which should always be used as a source of
symmetry information in preference to the above space-group names.
They are only intended as comments.
;
_shelx_estimated_absorpt_t_min 0.600
_shelx_estimated_absorpt_t_max 0.685

loop_
_space_group_symop_operation_xyz
'x, y, z'
'x+1/2, -y+1/2, z+1/2'
'-x, -y, -z'
'-x-1/2, y-1/2, -z-1/2'

loop_
_atom_site_label
_atom_site_type_symbol
_atom_site_fract_x
_atom_site_fract_y
_atom_site_fract_z
_atom_site_U_iso_or_equiv
_atom_site_adp_type
_atom_site_occupancy
_atom_site_site_symmetry_order
_atom_site_calc_flag
_atom_site_refinement_flags_posn
_atom_site_refinement_flags_adp
_atom_site_refinement_flags_occupancy
_atom_site_disorder_assembly
_atom_site_disorder_group
Mn Mn 0.70324(3) 0.76013(2) 0.39503(2) 0.01071(6) Uani 1 1 d . . . . .
I1 I 0.93714(2) 0.80489(2) 0.37747(2) 0.01954(4) Uani 1 1 d . . . . .
I2 I 0.51041(2) 0.84950(2) 0.32439(2) 0.02026(4) Uani 1 1 d . . . . .
P1 P 0.64332(5) 0.54591(3) 0.36022(3) 0.01170(10) Uani 1 1 d . . . . .
O1 O 0.65952(14) 0.63866(9) 0.36902(8) 0.0174(3) Uani 1 1 d . . . . .
N11 N 0.49688(15) 0.52548(10) 0.31501(8) 0.0131(3) Uani 1 1 d . . . . .
C12 C 0.4670(2) 0.45531(13) 0.27091(10) 0.0159(4) Uani 1 1 d . . . . .
H12 H 0.527631 0.422380 0.252788 0.019 Uiso 1 1 calc R U . . .
C13 C 0.3405(2) 0.44163(13) 0.25816(11) 0.0175(4) Uani 1 1 d . . . . .
H13 H 0.297110 0.398300 0.229716 0.021 Uiso 1 1 calc R U . . .
C14 C 0.15589(19) 0.52187(13) 0.30183(11) 0.0182(4) Uani 1 1 d . . . . .
H14 H 0.087718 0.487707 0.279004 0.022 Uiso 1 1 calc R U . . .
C15 C 0.13277(19) 0.58966(13) 0.34205(11) 0.0181(4) Uani 1 1 d . . . . .
H15 H 0.047663 0.602043 0.346794 0.022 Uiso 1 1 calc R U . . .
C16 C 0.2323(2) 0.64024(13) 0.37584(11) 0.0172(4) Uani 1 1 d . . . . .
H16 H 0.213432 0.686580 0.402945 0.021 Uiso 1 1 calc R U . . .
C17 C 0.35793(19) 0.62436(12) 0.37072(10) 0.0148(4) Uani 1 1 d . . . . .
H17 H 0.425494 0.658902 0.393701 0.018 Uiso 1 1 calc R U . . .
C18 C 0.38120(18) 0.55588(12) 0.33061(10) 0.0122(4) Uani 1 1 d . . . . .
C19 C 0.28250(19) 0.50458(12) 0.29543(10) 0.0141(4) Uani 1 1 d . . . . .
N12 N 0.74545(16) 0.50736(11) 0.31667(9) 0.0152(3) Uani 1 1 d . . . . .
C121 C 0.7668(2) 0.54954(15) 0.25350(12) 0.0236(5) Uani 1 1 d . . . . .
H12A H 0.858510 0.552118 0.253331 0.035 Uiso 1 1 calc R U . . .
H12B H 0.732014 0.606910 0.251913 0.035 Uiso 1 1 calc R U . . .
H12C H 0.724051 0.517837 0.212945 0.035 Uiso 1 1 calc R U . . .
C122 C 0.7981(2) 0.42260(15) 0.32620(14) 0.0294(5) Uani 1 1 d . . . . .
H12D H 0.760613 0.387310 0.286694 0.044 Uiso 1 1 calc R U . . .
H12E H 0.778426 0.398353 0.368904 0.044 Uiso 1 1 calc R U . . .
H12F H 0.890853 0.425028 0.329434 0.044 Uiso 1 1 calc R U . . .
N13 N 0.65164(16) 0.49712(11) 0.43355(9) 0.0158(3) Uani 1 1 d . . . . .
C131 C 0.7578(2) 0.51638(16) 0.49013(13) 0.0299(5) Uani 1 1 d . . . . .
H13A H 0.725383 0.522929 0.533392 0.045 Uiso 1 1 calc R U . . .
H13B H 0.799017 0.568904 0.479799 0.045 Uiso 1 1 calc R U . . .
H13C H 0.819900 0.470198 0.495076 0.045 Uiso 1 1 calc R U . . .
C132 C 0.5810(2) 0.42038(14) 0.44396(11) 0.0210(4) Uani 1 1 d . . . . .
H13D H 0.639579 0.372203 0.450653 0.031 Uiso 1 1 calc R U . . .
H13E H 0.514315 0.410467 0.403222 0.031 Uiso 1 1 calc R U . . .
H13F H 0.541727 0.427114 0.484986 0.031 Uiso 1 1 calc R U . . .
P2 P 0.72007(5) 0.81790(3) 0.56343(3) 0.01224(10) Uani 1 1 d . . . . .
O2 O 0.70092(13) 0.76688(9) 0.49831(7) 0.0148(3) Uani 1 1 d . . . . .
N21 N 0.60271(16) 0.79457(11) 0.60636(9) 0.0144(3) Uani 1 1 d . . . . .
C22 C 0.6159(2) 0.78264(14) 0.67823(10) 0.0186(4) Uani 1 1 d . . . . .
H22 H 0.695093 0.778268 0.709439 0.022 Uiso 1 1 calc R U . . .
C23 C 0.5005(2) 0.77826(14) 0.69663(11) 0.0209(4) Uani 1 1 d . . . . .
H23 H 0.484599 0.769570 0.742124 0.025 Uiso 1 1 calc R U . . .
C24 C 0.2719(2) 0.79082(13) 0.62149(12) 0.0208(4) Uani 1 1 d . . . . .
H24 H 0.225318 0.782767 0.657793 0.025 Uiso 1 1 calc R U . . .
C25 C 0.2094(2) 0.80442(13) 0.55457(13) 0.0216(5) Uani 1 1 d . . . . .
H25 H 0.118811 0.805729 0.544929 0.026 Uiso 1 1 calc R U . . .
C26 C 0.2767(2) 0.81640(13) 0.50023(12) 0.0191(4) Uani 1 1 d . . . . .
H26 H 0.230828 0.826358 0.454707 0.023 Uiso 1 1 calc R U . . .
C27 C 0.4085(2) 0.81396(12) 0.51182(11) 0.0154(4) Uani 1 1 d . . . . .
H27 H 0.454366 0.821635 0.475150 0.018 Uiso 1 1 calc R U . . .
C28 C 0.47124(19) 0.79976(12) 0.57953(10) 0.0137(4) Uani 1 1 d . . . . .
C29 C 0.4060(2) 0.78909(12) 0.63506(11) 0.0164(4) Uani 1 1 d . . . . .
N22 N 0.85511(17) 0.79361(11) 0.61193(9) 0.0174(4) Uani 1 1 d . . . . .
C221 C 0.9243(2) 0.84980(15) 0.66517(13) 0.0269(5) Uani 1 1 d . . . . .
H22A H 0.930155 0.823486 0.710807 0.040 Uiso 1 1 calc R U . . .
H22B H 0.878627 0.903581 0.664325 0.040 Uiso 1 1 calc R U . . .
H22C H 1.010259 0.859921 0.656018 0.040 Uiso 1 1 calc R U . . .
C222 C 0.9034(2) 0.70675(14) 0.61460(13) 0.0249(5) Uani 1 1 d . . . . .
H22D H 0.992666 0.707066 0.608668 0.037 Uiso 1 1 calc R U . . .
H22E H 0.852296 0.673553 0.577415 0.037 Uiso 1 1 calc R U . . .
H22F H 0.897608 0.681602 0.659488 0.037 Uiso 1 1 calc R U . . .
N23 N 0.71129(18) 0.91883(11) 0.55221(10) 0.0191(4) Uani 1 1 d . . . . .
C231 C 0.6418(2) 0.97833(13) 0.58842(11) 0.0203(4) Uani 1 1 d . . . . .
H23A H 0.701948 1.018372 0.614807 0.030 Uiso 1 1 calc R U . . .
H23B H 0.597507 0.947357 0.620128 0.030 Uiso 1 1 calc R U . . .
H23C H 0.579305 1.009116 0.554573 0.030 Uiso 1 1 calc R U . . .
C232 C 0.7929(3) 0.95933(15) 0.50896(15) 0.0376(7) Uani 1 1 d . . . . .
H23D H 0.740216 0.994204 0.473549 0.056 Uiso 1 1 calc R U . . .
H23E H 0.836361 0.915858 0.486478 0.056 Uiso 1 1 calc R U . . .
H23F H 0.856391 0.994915 0.538050 0.056 Uiso 1 1 calc R U . . .

loop_
_atom_site_aniso_label
_atom_site_aniso_U_11
_atom_site_aniso_U_22
_atom_site_aniso_U_33
_atom_site_aniso_U_23
_atom_site_aniso_U_13
_atom_site_aniso_U_12
Mn 0.01296(13) 0.00914(13) 0.01030(14) 0.00012(10) 0.00290(11) 0.00094(10)
I1 0.01508(7) 0.02664(8) 0.01880(7) -0.00449(5) 0.00810(5) -0.00183(5)
I2 0.02183(7) 0.02264(7) 0.01680(7) 0.00748(5) 0.00486(5) 0.01134(5)
P1 0.0124(2) 0.0093(2) 0.0132(2) -0.00020(18) 0.00208(18) 0.00078(17)
O1 0.0178(7) 0.0103(7) 0.0231(8) -0.0007(6) 0.0010(6) -0.0007(5)
N11 0.0152(8) 0.0110(8) 0.0131(8) -0.0037(6) 0.0023(6) 0.0004(6)
C12 0.0201(10) 0.0131(9) 0.0143(10) -0.0037(7) 0.0024(8) 0.0022(8)
C13 0.0208(10) 0.0136(10) 0.0169(10) -0.0042(8) 0.0000(8) 0.0009(8)
C14 0.0145(9) 0.0178(10) 0.0205(10) -0.0015(8) -0.0011(8) -0.0004(8)
C15 0.0142(9) 0.0204(10) 0.0194(10) 0.0009(8) 0.0023(8) 0.0032(8)
C16 0.0208(10) 0.0144(10) 0.0170(10) -0.0019(8) 0.0049(8) 0.0037(8)
C17 0.0176(9) 0.0127(9) 0.0134(9) -0.0016(7) 0.0011(8) -0.0005(7)
C18 0.0132(9) 0.0113(9) 0.0118(9) 0.0021(7) 0.0020(7) 0.0020(7)
C19 0.0173(9) 0.0108(9) 0.0133(9) -0.0005(7) 0.0008(8) 0.0009(7)
N12 0.0151(8) 0.0148(8) 0.0165(8) 0.0020(7) 0.0046(7) 0.0044(6)
C121 0.0207(11) 0.0309(12) 0.0205(11) 0.0061(9) 0.0073(9) 0.0042(9)
C122 0.0364(13) 0.0200(11) 0.0362(14) 0.0066(10) 0.0182(11) 0.0149(10)
N13 0.0205(9) 0.0139(8) 0.0119(8) 0.0005(6) 0.0005(7) -0.0030(7)
C131 0.0330(13) 0.0304(13) 0.0211(12) 0.0062(10) -0.0086(10) -0.0082(10)
C132 0.0299(11) 0.0170(10) 0.0168(10) 0.0027(8) 0.0062(9) -0.0046(9)
P2 0.0159(2) 0.0105(2) 0.0109(2) -0.00083(18) 0.00400(19) 0.00141(18)
O2 0.0199(7) 0.0141(7) 0.0108(7) -0.0015(5) 0.0040(6) 0.0004(5)
N21 0.0184(8) 0.0164(8) 0.0090(8) 0.0003(6) 0.0040(7) 0.0002(6)
C22 0.0260(11) 0.0203(10) 0.0094(9) 0.0025(8) 0.0032(8) 0.0006(8)
C23 0.0309(12) 0.0207(11) 0.0133(10) 0.0005(8) 0.0097(9) -0.0008(9)
C24 0.0249(11) 0.0158(10) 0.0260(12) -0.0053(8) 0.0153(9) -0.0030(8)
C25 0.0183(10) 0.0154(10) 0.0319(12) -0.0052(9) 0.0070(9) -0.0017(8)
C26 0.0226(10) 0.0129(10) 0.0211(11) -0.0024(8) 0.0017(9) 0.0015(8)
C27 0.0217(10) 0.0108(9) 0.0147(10) -0.0014(7) 0.0061(8) -0.0005(7)
C28 0.0188(9) 0.0083(9) 0.0150(10) -0.0016(7) 0.0062(8) 0.0001(7)
C29 0.0244(10) 0.0099(9) 0.0172(10) -0.0022(7) 0.0100(8) -0.0015(8)
N22 0.0181(8) 0.0159(9) 0.0171(9) -0.0050(7) 0.0005(7) 0.0024(7)
C221 0.0232(11) 0.0289(12) 0.0260(12) -0.0125(10) -0.0022(9) 0.0004(9)
C222 0.0269(11) 0.0210(11) 0.0242(12) 0.0009(9) -0.0023(9) 0.0083(9)
N23 0.0287(9) 0.0106(8) 0.0216(9) 0.0000(7) 0.0141(8) 0.0021(7)
C231 0.0248(11) 0.0149(10) 0.0217(11) -0.0030(8) 0.0054(9) 0.0054(8)
C232 0.0593(18) 0.0148(11) 0.0500(17) -0.0029(11) 0.0398(15) -0.0048(11)

loop_
_atom_type_symbol
_atom_type_description
_atom_type_scat_dispersion_real
_atom_type_scat_dispersion_imag
_atom_type_scat_source
C C 0.0033 0.0016 'International Tables Vol C Tables 4.2.6.8 and 6.1.1.4'
H H 0.0000 0.0000 'International Tables Vol C Tables 4.2.6.8 and 6.1.1.4'
N N 0.0061 0.0033 'International Tables Vol C Tables 4.2.6.8 and 6.1.1.4'
O O 0.0106 0.0060 'International Tables Vol C Tables 4.2.6.8 and 6.1.1.4'
P P 0.1023 0.0942 'International Tables Vol C Tables 4.2.6.8 and 6.1.1.4'
Mn Mn 0.3368 0.7283 'International Tables Vol C Tables 4.2.6.8 and 6.1.1.4'
I I -0.4742 1.8119 'International Tables Vol C Tables 4.2.6.8 and 6.1.1.4'

loop_
_geom_angle_atom_site_label_1
_geom_angle_atom_site_label_2
_geom_angle_atom_site_label_3
_geom_angle
_geom_angle_site_symmetry_1
_geom_angle_site_symmetry_3
_geom_angle_publ_flag
O1 Mn O2 104.88(6) . . ?
O1 Mn I2 104.72(4) . . ?
O2 Mn I2 109.91(4) . . ?
O1 Mn I1 113.35(4) . . ?
O2 Mn I1 107.31(4) . . ?
I2 Mn I1 116.111(12) . . ?
O1 P1 N13 112.45(9) . . ?
O1 P1 N12 110.99(9) . . ?
N13 P1 N12 110.88(9) . . ?
O1 P1 N11 109.20(8) . . ?
N13 P1 N11 105.71(9) . . ?
N12 P1 N11 107.33(9) . . ?
P1 O1 Mn 170.53(10) . . ?
C12 N11 C18 107.18(16) . . ?
C12 N11 P1 124.04(14) . . ?
C18 N11 P1 125.80(13) . . ?
C13 C12 N11 110.33(18) . . ?
C12 C13 C19 107.69(18) . . ?
C15 C14 C19 118.57(19) . . ?
C14 C15 C16 121.17(19) . . ?
C17 C16 C15 121.46(19) . . ?
C16 C17 C18 117.34(18) . . ?
C17 C18 C19 122.27(18) . . ?
C17 C18 N11 130.16(18) . . ?
C19 C18 N11 107.55(16) . . ?
C14 C19 C18 119.18(18) . . ?
C14 C19 C13 133.57(19) . . ?
C18 C19 C13 107.25(17) . . ?
C122 N12 C121 114.45(17) . . ?
C122 N12 P1 124.08(15) . . ?
C121 N12 P1 119.96(14) . . ?
C131 N13 C132 114.36(17) . . ?
C131 N13 P1 118.84(15) . . ?
C132 N13 P1 125.05(14) . . ?
O2 P2 N23 115.06(9) . . ?
O2 P2 N22 109.93(9) . . ?
N23 P2 N22 109.79(10) . . ?
O2 P2 N21 108.34(9) . . ?
N23 P2 N21 104.92(9) . . ?
N22 P2 N21 108.52(9) . . ?
P2 O2 Mn 148.86(9) . . ?
C22 N21 C28 107.01(16) . . ?
C22 N21 P2 126.15(15) . . ?
C28 N21 P2 125.78(14) . . ?
C23 C22 N21 110.44(19) . . ?
C22 C23 C29 107.60(19) . . ?
C25 C24 C29 118.7(2) . . ?
C24 C25 C26 121.4(2) . . ?
C27 C26 C25 121.2(2) . . ?
C26 C27 C28 117.14(19) . . ?
C27 C28 N21 129.59(18) . . ?
C27 C28 C29 122.72(19) . . ?
N21 C28 C29 107.68(17) . . ?
C24 C29 C28 118.8(2) . . ?
C24 C29 C23 133.9(2) . . ?
C28 C29 C23 107.26(18) . . ?
C221 N22 C222 114.67(18) . . ?
C221 N22 P2 123.46(15) . . ?
C222 N22 P2 120.82(15) . . ?
C231 N23 C232 113.99(17) . . ?
C231 N23 P2 126.44(15) . . ?
C232 N23 P2 119.03(15) . . ?

loop_
_geom_bond_atom_site_label_1
_geom_bond_atom_site_label_2
_geom_bond_distance
_geom_bond_site_symmetry_2
_geom_bond_publ_flag
Mn O1 2.0237(14) . ?
Mn O2 2.0364(14) . ?
Mn I2 2.6659(3) . ?
Mn I1 2.6765(4) . ?
P1 O1 1.4861(14) . ?
P1 N13 1.6225(17) . ?
P1 N12 1.6235(17) . ?
P1 N11 1.6796(17) . ?
N11 C12 1.409(2) . ?
N11 C18 1.410(2) . ?
C12 C13 1.343(3) . ?
C13 C19 1.443(3) . ?
C14 C15 1.382(3) . ?
C14 C19 1.406(3) . ?
C15 C16 1.396(3) . ?
C16 C17 1.385(3) . ?
C17 C18 1.390(3) . ?
C18 C19 1.406(3) . ?
N12 C122 1.455(3) . ?
N12 C121 1.464(3) . ?
N13 C131 1.465(3) . ?
N13 C132 1.465(3) . ?
P2 O2 1.4950(14) . ?
P2 N23 1.6146(18) . ?
P2 N22 1.6197(18) . ?
P2 N21 1.6747(18) . ?
N21 C22 1.405(3) . ?
N21 C28 1.406(3) . ?
C22 C23 1.347(3) . ?
C23 C29 1.434(3) . ?
C24 C25 1.376(3) . ?
C24 C29 1.406(3) . ?
C25 C26 1.405(3) . ?
C26 C27 1.383(3) . ?
C27 C28 1.392(3) . ?
C28 C29 1.408(3) . ?
N22 C221 1.465(3) . ?
N22 C222 1.467(3) . ?
N23 C231 1.462(3) . ?
N23 C232 1.471(3) . ?
